data_4082591
loop_
_publ_author_name
'K\"ampfe, Alexander'
'Kroke, Edwin'
'Wagler, J\"org'

_publ_section_title
;
 Silicon Compounds of 1,1-Bis(pyrrol-2-yl)ethenes: Molecular Structures
 and Chemical and Spectroscopic Properties
;
_journal_issue 1
_journal_name_full Organometallics
_journal_page_first 112
_journal_paper_doi 10.1021/om400868w
_journal_volume 33
_journal_year 2014
_chemical_formula_moiety 'C30 H34 N2 Si'
_chemical_formula_sum 'C30 H34 N2 Si'
_chemical_formula_weight 450.68
_chemical_name_systematic
; 
 ? 
;
_space_group_IT_number 2
_symmetry_cell_setting triclinic
_symmetry_space_group_name_Hall '-P 1'
_symmetry_space_group_name_H-M 'P -1'
_atom_sites_solution_hydrogens geom
_atom_sites_solution_primary direct
_atom_sites_solution_secondary difmap
_audit_creation_method SHELXL-97
_cell_angle_alpha 82.415(9)
_cell_angle_beta 72.934(11)
_cell_angle_gamma 69.504(10)
_cell_formula_units_Z 2
_cell_length_a 8.8127(13)
_cell_length_b 11.9489(13)
_cell_length_c 13.2322(16)
_cell_measurement_reflns_used 9175
_cell_measurement_temperature 130(2)
_cell_measurement_theta_max 24.98
_cell_measurement_theta_min 2.39
_cell_volume 1247.0(3)
_computing_cell_refinement 'STOE X-AREA'
_computing_data_collection 'STOE X-AREA'
_computing_data_reduction 'STOE X-RED'
_computing_molecular_graphics 'ORTEP32 (Farugia)'
_computing_publication_material 'CIFTAB (Sheldrick)'
_computing_structure_refinement 'SHELXL-97 (Sheldrick, 1997)'
_computing_structure_solution 'SHELXS-97 (Sheldrick, 1990)'
_diffrn_ambient_temperature 130(2)
_diffrn_measured_fraction_theta_full 0.992
_diffrn_measured_fraction_theta_max 0.992
_diffrn_measurement_device_type 'Stoe IPDS-2T'
_diffrn_measurement_method 'omega scans'
_diffrn_radiation_monochromator graphite
_diffrn_radiation_source 'fine-focus sealed tube'
_diffrn_radiation_type MoK\a
_diffrn_radiation_wavelength 0.71073
_diffrn_reflns_av_R_equivalents 0.0712
_diffrn_reflns_av_sigmaI/netI 0.0665
_diffrn_reflns_limit_h_max 10
_diffrn_reflns_limit_h_min -10
_diffrn_reflns_limit_k_max 14
_diffrn_reflns_limit_k_min -14
_diffrn_reflns_limit_l_max 15
_diffrn_reflns_limit_l_min -15
_diffrn_reflns_number 13081
_diffrn_reflns_theta_full 24.97
_diffrn_reflns_theta_max 24.97
_diffrn_reflns_theta_min 2.47
_exptl_absorpt_coefficient_mu 0.115
_exptl_absorpt_correction_T_max 0.9933
_exptl_absorpt_correction_T_min 0.9661
_exptl_absorpt_correction_type integration
_exptl_absorpt_process_details XShape
_exptl_crystal_colour yellow
_exptl_crystal_density_diffrn 1.200
_exptl_crystal_density_method 'not measured'
_exptl_crystal_description plate
_exptl_crystal_F_000 484
_exptl_crystal_size_max 0.30
_exptl_crystal_size_mid 0.20
_exptl_crystal_size_min 0.05
_refine_diff_density_max 0.210
_refine_diff_density_min -0.238
_refine_diff_density_rms 0.045
_refine_ls_extinction_method none
_refine_ls_goodness_of_fit_ref 1.014
_refine_ls_hydrogen_treatment constr
_refine_ls_matrix_type full
_refine_ls_number_parameters 304
_refine_ls_number_reflns 4363
_refine_ls_number_restraints 0
_refine_ls_restrained_S_all 1.014
_refine_ls_R_factor_all 0.0850
_refine_ls_R_factor_gt 0.0463
_refine_ls_shift/su_max 0.000
_refine_ls_shift/su_mean 0.000
_refine_ls_structure_factor_coef Fsqd
_refine_ls_weighting_details 'calc w=1/[\s^2^(Fo^2^)+(0.0453P)^2^+0.0469P] where P=(Fo^2^+2Fc^2^)/3'
_refine_ls_weighting_scheme calc
_refine_ls_wR_factor_gt 0.0917
_refine_ls_wR_factor_ref 0.1008
_reflns_number_gt 2942
_reflns_number_total 4363
_reflns_threshold_expression >2sigma(I)
_cod_data_source_file om400868w_si_002.cif
_cod_data_source_block compound4b
_cod_original_sg_symbol_Hall -P1
_cod_original_sg_symbol_H-M P-1
_cod_database_code 4082591

loop_
_symmetry_equiv_pos_as_xyz
'x, y, z'
'-x, -y, -z'

loop_
_atom_site_label
_atom_site_type_symbol
_atom_site_fract_x
_atom_site_fract_y
_atom_site_fract_z
_atom_site_U_iso_or_equiv
_atom_site_adp_type
_atom_site_occupancy
_atom_site_symmetry_multiplicity
_atom_site_calc_flag
_atom_site_refinement_flags
Si1 Si 0.23627(7) 0.26638(6) 0.25353(5) 0.02404(17) Uani 1 1 d .
N1 N 0.3266(2) 0.37724(16) 0.20341(13) 0.0249(4) Uani 1 1 d .
N2 N 0.4035(2) 0.15371(15) 0.28913(13) 0.0239(4) Uani 1 1 d .
C1 C 0.2742(3) 0.4779(2) 0.13802(16) 0.0271(5) Uani 1 1 d .
C2 C 0.3738(3) 0.5466(2) 0.12745(17) 0.0282(5) Uani 1 1 d .
C3 C 0.4902(3) 0.4910(2) 0.18987(17) 0.0265(5) Uani 1 1 d .
C4 C 0.4592(2) 0.38826(19) 0.23641(16) 0.0240(5) Uani 1 1 d .
C5 C 0.5322(2) 0.3010(2) 0.31323(17) 0.0258(5) Uani 1 1 d .
C6 C 0.5309(2) 0.1779(2) 0.31806(16) 0.0256(5) Uani 1 1 d .
C7 C 0.6310(3) 0.0722(2) 0.35377(17) 0.0282(5) Uani 1 1 d .
C8 C 0.5638(3) -0.0191(2) 0.34995(17) 0.0299(5) Uani 1 1 d .
C9 C 0.4257(3) 0.0321(2) 0.31067(17) 0.0286(5) Uani 1 1 d .
C10 C 0.1316(3) 0.4980(2) 0.09038(19) 0.0382(6) Uani 1 1 d .
H10A H 0.1134 0.5736 0.0491 0.057 Uiso 1 1 calc R
H10B H 0.0293 0.5013 0.1469 0.057 Uiso 1 1 calc R
H10C H 0.1588 0.4321 0.0441 0.057 Uiso 1 1 calc R
C11 C 0.3628(3) 0.6608(2) 0.06305(18) 0.0352(6) Uani 1 1 d .
H11A H 0.3058 0.6634 0.0081 0.042 Uiso 1 1 calc R
H11B H 0.4780 0.6616 0.0267 0.042 Uiso 1 1 calc R
C12 C 0.2691(3) 0.7709(2) 0.1281(2) 0.0474(7) Uani 1 1 d .
H12A H 0.1538 0.7721 0.1627 0.071 Uiso 1 1 calc R
H12B H 0.2668 0.8424 0.0820 0.071 Uiso 1 1 calc R
H12C H 0.3259 0.7697 0.1820 0.071 Uiso 1 1 calc R
C13 C 0.6228(3) 0.5382(2) 0.1994(2) 0.0379(6) Uani 1 1 d .
H13A H 0.5803 0.5855 0.2630 0.057 Uiso 1 1 calc R
H13B H 0.6506 0.5887 0.1370 0.057 Uiso 1 1 calc R
H13C H 0.7237 0.4712 0.2045 0.057 Uiso 1 1 calc R
C14 C 0.5965(3) 0.3349(2) 0.37974(19) 0.0338(6) Uani 1 1 d .
H14A H 0.6415 0.2791 0.4303 0.041 Uiso 1 1 calc R
H14B H 0.5970 0.4148 0.3761 0.041 Uiso 1 1 calc R
C15 C 0.7859(3) 0.0518(2) 0.3903(2) 0.0376(6) Uani 1 1 d .
H15A H 0.8399 0.1110 0.3552 0.056 Uiso 1 1 calc R
H15B H 0.8644 -0.0288 0.3722 0.056 Uiso 1 1 calc R
H15C H 0.7539 0.0600 0.4670 0.056 Uiso 1 1 calc R
C16 C 0.6345(3) -0.1484(2) 0.38172(19) 0.0375(6) Uani 1 1 d .
H16A H 0.5427 -0.1834 0.4043 0.045 Uiso 1 1 calc R
H16B H 0.6797 -0.1536 0.4431 0.045 Uiso 1 1 calc R
C17 C 0.7737(3) -0.2220(2) 0.2929(2) 0.0515(7) Uani 1 1 d .
H17A H 0.7279 -0.2222 0.2338 0.077 Uiso 1 1 calc R
H17B H 0.8187 -0.3042 0.3190 0.077 Uiso 1 1 calc R
H17C H 0.8638 -0.1867 0.2687 0.077 Uiso 1 1 calc R
C18 C 0.3130(3) -0.0261(2) 0.2906(2) 0.0369(6) Uani 1 1 d .
H18A H 0.3318 -0.0299 0.2142 0.055 Uiso 1 1 calc R
H18B H 0.1956 0.0207 0.3222 0.055 Uiso 1 1 calc R
H18C H 0.3376 -0.1072 0.3222 0.055 Uiso 1 1 calc R
C19 C 0.1800(3) 0.2113(2) 0.14969(16) 0.0263(5) Uani 1 1 d .
C20 C 0.3049(3) 0.1602(2) 0.05930(18) 0.0326(5) Uani 1 1 d .
H20 H 0.4170 0.1578 0.0501 0.039 Uiso 1 1 calc R
C21 C 0.2671(3) 0.1133(2) -0.01672(19) 0.0395(6) Uani 1 1 d .
H21 H 0.3530 0.0792 -0.0777 0.047 Uiso 1 1 calc R
C22 C 0.1043(3) 0.1160(2) -0.0039(2) 0.0431(7) Uani 1 1 d .
H22 H 0.0788 0.0833 -0.0561 0.052 Uiso 1 1 calc R
C23 C -0.0213(3) 0.1660(2) 0.0845(2) 0.0388(6) Uani 1 1 d .
H23 H -0.1329 0.1673 0.0932 0.047 Uiso 1 1 calc R
C24 C 0.0154(3) 0.2141(2) 0.16048(18) 0.0305(5) Uani 1 1 d .
H24 H -0.0718 0.2494 0.2205 0.037 Uiso 1 1 calc R
C25 C 0.0580(2) 0.3185(2) 0.37289(16) 0.0257(5) Uani 1 1 d .
C26 C 0.0276(3) 0.2409(2) 0.45879(18) 0.0342(6) Uani 1 1 d .
H26 H 0.0953 0.1590 0.4546 0.041 Uiso 1 1 calc R
C27 C -0.0990(3) 0.2803(2) 0.55018(18) 0.0382(6) Uani 1 1 d .
H27 H -0.1177 0.2255 0.6075 0.046 Uiso 1 1 calc R
C28 C -0.1981(3) 0.3992(2) 0.55805(19) 0.0383(6) Uani 1 1 d .
H28 H -0.2839 0.4266 0.6211 0.046 Uiso 1 1 calc R
C29 C -0.1720(3) 0.4779(2) 0.47423(19) 0.0397(6) Uani 1 1 d .
H29 H -0.2413 0.5594 0.4788 0.048 Uiso 1 1 calc R
C30 C -0.0448(3) 0.4382(2) 0.38326(19) 0.0344(6) Uani 1 1 d .
H30 H -0.0269 0.4937 0.3264 0.041 Uiso 1 1 calc R

loop_
_atom_site_aniso_label
_atom_site_aniso_U_11
_atom_site_aniso_U_22
_atom_site_aniso_U_33
_atom_site_aniso_U_23
_atom_site_aniso_U_13
_atom_site_aniso_U_12
Si1 0.0238(3) 0.0243(4) 0.0233(3) 0.0019(3) -0.0063(2) -0.0079(3)
N1 0.0250(9) 0.0237(10) 0.0247(10) 0.0042(8) -0.0074(8) -0.0075(8)
N2 0.0242(9) 0.0199(10) 0.0283(10) 0.0021(8) -0.0093(8) -0.0072(8)
C1 0.0302(11) 0.0241(12) 0.0232(11) 0.0016(10) -0.0055(9) -0.0065(10)
C2 0.0320(12) 0.0233(13) 0.0227(11) 0.0008(10) -0.0006(9) -0.0073(10)
C3 0.0252(11) 0.0241(13) 0.0264(12) -0.0028(10) -0.0009(9) -0.0077(9)
C4 0.0212(10) 0.0249(12) 0.0238(11) -0.0018(10) -0.0024(9) -0.0075(9)
C5 0.0210(10) 0.0271(13) 0.0272(11) -0.0003(10) -0.0028(9) -0.0084(9)
C6 0.0225(11) 0.0294(13) 0.0237(11) 0.0035(10) -0.0045(9) -0.0100(9)
C7 0.0249(11) 0.0283(13) 0.0263(12) 0.0044(10) -0.0051(9) -0.0058(10)
C8 0.0295(12) 0.0245(13) 0.0280(12) 0.0046(10) -0.0043(9) -0.0045(10)
C9 0.0303(12) 0.0241(13) 0.0287(12) 0.0007(10) -0.0057(9) -0.0081(10)
C10 0.0448(14) 0.0342(15) 0.0362(14) 0.0096(12) -0.0190(11) -0.0109(11)
C11 0.0403(13) 0.0292(14) 0.0315(13) 0.0049(11) -0.0061(11) -0.0109(11)
C12 0.0622(17) 0.0319(15) 0.0406(15) 0.0008(12) -0.0125(13) -0.0081(13)
C13 0.0321(12) 0.0343(15) 0.0467(15) 0.0029(12) -0.0055(11) -0.0157(11)
C14 0.0332(12) 0.0314(14) 0.0402(14) 0.0033(11) -0.0129(11) -0.0136(11)
C15 0.0323(12) 0.0361(15) 0.0420(14) 0.0071(12) -0.0127(11) -0.0091(11)
C16 0.0377(13) 0.0315(14) 0.0373(14) 0.0054(12) -0.0085(11) -0.0076(11)
C17 0.0600(17) 0.0333(16) 0.0450(16) 0.0080(13) -0.0084(13) -0.0038(13)
C18 0.0436(14) 0.0300(14) 0.0416(14) 0.0036(12) -0.0154(11) -0.0161(11)
C19 0.0312(11) 0.0222(12) 0.0236(11) 0.0050(10) -0.0074(9) -0.0084(9)
C20 0.0346(12) 0.0314(14) 0.0309(13) 0.0007(11) -0.0059(10) -0.0126(11)
C21 0.0505(15) 0.0337(15) 0.0301(13) -0.0034(11) -0.0066(11) -0.0114(12)
C22 0.0686(18) 0.0366(15) 0.0359(15) 0.0056(12) -0.0274(14) -0.0226(13)
C23 0.0436(14) 0.0398(15) 0.0424(15) 0.0071(12) -0.0231(12) -0.0185(12)
C24 0.0319(12) 0.0287(13) 0.0296(12) 0.0032(10) -0.0090(10) -0.0093(10)
C25 0.0244(11) 0.0296(13) 0.0243(11) -0.0013(10) -0.0084(9) -0.0088(10)
C26 0.0333(12) 0.0341(14) 0.0301(13) 0.0024(11) -0.0066(10) -0.0076(10)
C27 0.0390(13) 0.0453(16) 0.0278(13) 0.0051(12) -0.0057(11) -0.0157(12)
C28 0.0298(12) 0.0513(17) 0.0305(13) -0.0102(12) -0.0012(10) -0.0119(12)
C29 0.0387(13) 0.0354(15) 0.0390(14) -0.0100(12) -0.0048(11) -0.0063(11)
C30 0.0374(13) 0.0314(14) 0.0310(13) -0.0016(11) -0.0054(10) -0.0099(11)

loop_
_atom_type_symbol
_atom_type_description
_atom_type_scat_dispersion_real
_atom_type_scat_dispersion_imag
_atom_type_scat_source
C C 0.0033 0.0016 'International Tables Vol C Tables 4.2.6.8 and 6.1.1.4'
H H 0.0000 0.0000 'International Tables Vol C Tables 4.2.6.8 and 6.1.1.4'
N N 0.0061 0.0033 'International Tables Vol C Tables 4.2.6.8 and 6.1.1.4'
Si Si 0.0817 0.0704 'International Tables Vol C Tables 4.2.6.8 and 6.1.1.4'

loop_
_geom_angle_atom_site_label_1
_geom_angle_atom_site_label_2
_geom_angle_atom_site_label_3
_geom_angle
N1 Si1 N2 101.20(8)
N1 Si1 C19 111.40(9)
N2 Si1 C19 109.06(9)
N1 Si1 C25 110.44(10)
N2 Si1 C25 110.19(9)
C19 Si1 C25 113.81(10)
C1 N1 C4 107.24(17)
C1 N1 Si1 129.38(14)
C4 N1 Si1 122.86(14)
C9 N2 C6 107.33(16)
C9 N2 Si1 129.22(14)
C6 N2 Si1 122.74(14)
C2 C1 N1 108.84(18)
C2 C1 C10 129.0(2)
N1 C1 C10 122.1(2)
C1 C2 C3 107.94(19)
C1 C2 C11 126.3(2)
C3 C2 C11 125.7(2)
C4 C3 C2 107.62(19)
C4 C3 C13 127.6(2)
C2 C3 C13 124.8(2)
C3 C4 N1 108.31(18)
C3 C4 C5 131.27(19)
N1 C4 C5 120.32(19)
C14 C5 C6 120.5(2)
C14 C5 C4 120.0(2)
C6 C5 C4 119.55(19)
C7 C6 N2 108.19(19)
C7 C6 C5 131.43(19)
N2 C6 C5 120.25(18)
C6 C7 C8 107.81(18)
C6 C7 C15 127.9(2)
C8 C7 C15 124.3(2)
C9 C8 C7 107.8(2)
C9 C8 C16 126.7(2)
C7 C8 C16 125.6(2)
C8 C9 N2 108.87(19)
C8 C9 C18 128.5(2)
N2 C9 C18 122.58(19)
C1 C10 H10A 109.5
C1 C10 H10B 109.5
H10A C10 H10B 109.5
C1 C10 H10C 109.5
H10A C10 H10C 109.5
H10B C10 H10C 109.5
C2 C11 C12 113.2(2)
C2 C11 H11A 108.9
C12 C11 H11A 108.9
C2 C11 H11B 108.9
C12 C11 H11B 108.9
H11A C11 H11B 107.8
C11 C12 H12A 109.5
C11 C12 H12B 109.5
H12A C12 H12B 109.5
C11 C12 H12C 109.5
H12A C12 H12C 109.5
H12B C12 H12C 109.5
C3 C13 H13A 109.5
C3 C13 H13B 109.5
H13A C13 H13B 109.5
C3 C13 H13C 109.5
H13A C13 H13C 109.5
H13B C13 H13C 109.5
C5 C14 H14A 120.0
C5 C14 H14B 120.0
H14A C14 H14B 120.0
C7 C15 H15A 109.5
C7 C15 H15B 109.5
H15A C15 H15B 109.5
C7 C15 H15C 109.5
H15A C15 H15C 109.5
H15B C15 H15C 109.5
C8 C16 C17 113.1(2)
C8 C16 H16A 109.0
C17 C16 H16A 109.0
C8 C16 H16B 109.0
C17 C16 H16B 109.0
H16A C16 H16B 107.8
C16 C17 H17A 109.5
C16 C17 H17B 109.5
H17A C17 H17B 109.5
C16 C17 H17C 109.5
H17A C17 H17C 109.5
H17B C17 H17C 109.5
C9 C18 H18A 109.5
C9 C18 H18B 109.5
H18A C18 H18B 109.5
C9 C18 H18C 109.5
H18A C18 H18C 109.5
H18B C18 H18C 109.5
C20 C19 C24 118.1(2)
C20 C19 Si1 119.94(16)
C24 C19 Si1 121.92(17)
C21 C20 C19 120.9(2)
C21 C20 H20 119.5
C19 C20 H20 119.5
C20 C21 C22 120.0(2)
C20 C21 H21 120.0
C22 C21 H21 120.0
C23 C22 C21 120.2(2)
C23 C22 H22 119.9
C21 C22 H22 119.9
C22 C23 C24 120.0(2)
C22 C23 H23 120.0
C24 C23 H23 120.0
C23 C24 C19 120.7(2)
C23 C24 H24 119.6
C19 C24 H24 119.6
C26 C25 C30 116.9(2)
C26 C25 Si1 121.14(17)
C30 C25 Si1 121.81(17)
C27 C26 C25 121.5(2)
C27 C26 H26 119.2
C25 C26 H26 119.2
C28 C27 C26 120.1(2)
C28 C27 H27 119.9
C26 C27 H27 119.9
C29 C28 C27 119.7(2)
C29 C28 H28 120.2
C27 C28 H28 120.2
C28 C29 C30 120.0(2)
C28 C29 H29 120.0
C30 C29 H29 120.0
C29 C30 C25 121.7(2)
C29 C30 H30 119.2
C25 C30 H30 119.2

loop_
_geom_bond_atom_site_label_1
_geom_bond_atom_site_label_2
_geom_bond_distance
Si1 N1 1.7391(18)
Si1 N2 1.7485(17)
Si1 C19 1.853(2)
Si1 C25 1.862(2)
N1 C1 1.407(3)
N1 C4 1.413(3)
N2 C9 1.399(3)
N2 C6 1.413(3)
C1 C2 1.366(3)
C1 C10 1.500(3)
C2 C3 1.432(3)
C2 C11 1.498(3)
C3 C4 1.378(3)
C3 C13 1.505(3)
C4 C5 1.473(3)
C5 C14 1.345(3)
C5 C6 1.468(3)
C6 C7 1.380(3)
C7 C8 1.424(3)
C7 C15 1.510(3)
C8 C9 1.375(3)
C8 C16 1.504(3)
C9 C18 1.492(3)
C10 H10A 0.9800
C10 H10B 0.9800
C10 H10C 0.9800
C11 C12 1.508(3)
C11 H11A 0.9900
C11 H11B 0.9900
C12 H12A 0.9800
C12 H12B 0.9800
C12 H12C 0.9800
C13 H13A 0.9800
C13 H13B 0.9800
C13 H13C 0.9800
C14 H14A 0.9500
C14 H14B 0.9500
C15 H15A 0.9800
C15 H15B 0.9800
C15 H15C 0.9800
C16 C17 1.526(4)
C16 H16A 0.9900
C16 H16B 0.9900
C17 H17A 0.9800
C17 H17B 0.9800
C17 H17C 0.9800
C18 H18A 0.9800
C18 H18B 0.9800
C18 H18C 0.9800
C19 C20 1.402(3)
C19 C24 1.404(3)
C20 C21 1.383(3)
C20 H20 0.9500
C21 C22 1.384(4)
C21 H21 0.9500
C22 C23 1.383(4)
C22 H22 0.9500
C23 C24 1.385(3)
C23 H23 0.9500
C24 H24 0.9500
C25 C26 1.393(3)
C25 C30 1.399(3)
C26 C27 1.386(3)
C26 H26 0.9500
C27 C28 1.382(4)
C27 H27 0.9500
C28 C29 1.376(4)
C28 H28 0.9500
C29 C30 1.384(3)
C29 H29 0.9500
C30 H30 0.9500

loop_
_geom_torsion_atom_site_label_1
_geom_torsion_atom_site_label_2
_geom_torsion_atom_site_label_3
_geom_torsion_atom_site_label_4
_geom_torsion
N2 Si1 N1 C1 162.11(18)
C19 Si1 N1 C1 46.3(2)
C25 Si1 N1 C1 -81.19(19)
N2 Si1 N1 C4 -27.27(17)
C19 Si1 N1 C4 -143.07(16)
C25 Si1 N1 C4 89.43(17)
N1 Si1 N2 C9 -163.07(18)
C19 Si1 N2 C9 -45.6(2)
C25 Si1 N2 C9 80.0(2)
N1 Si1 N2 C6 27.82(17)
C19 Si1 N2 C6 145.33(16)
C25 Si1 N2 C6 -89.06(17)
C4 N1 C1 C2 2.1(2)
Si1 N1 C1 C2 173.88(15)
C4 N1 C1 C10 -178.45(19)
Si1 N1 C1 C10 -6.7(3)
N1 C1 C2 C3 -1.7(2)
C10 C1 C2 C3 178.9(2)
N1 C1 C2 C11 178.9(2)
C10 C1 C2 C11 -0.5(4)
C1 C2 C3 C4 0.6(2)
C11 C2 C3 C4 -180.0(2)
C1 C2 C3 C13 179.7(2)
C11 C2 C3 C13 -0.9(3)
C2 C3 C4 N1 0.7(2)
C13 C3 C4 N1 -178.4(2)
C2 C3 C4 C5 -175.5(2)
C13 C3 C4 C5 5.4(4)
C1 N1 C4 C3 -1.7(2)
Si1 N1 C4 C3 -174.15(14)
C1 N1 C4 C5 175.00(18)
Si1 N1 C4 C5 2.6(3)
C3 C4 C5 C14 26.2(3)
N1 C4 C5 C14 -149.7(2)
C3 C4 C5 C6 -155.1(2)
N1 C4 C5 C6 29.0(3)
C9 N2 C6 C7 1.6(2)
Si1 N2 C6 C7 172.73(15)
C9 N2 C6 C5 -174.75(19)
Si1 N2 C6 C5 -3.6(3)
C14 C5 C6 C7 -25.0(3)
C4 C5 C6 C7 156.3(2)
C14 C5 C6 N2 150.3(2)
C4 C5 C6 N2 -28.4(3)
N2 C6 C7 C8 -1.5(2)
C5 C6 C7 C8 174.3(2)
N2 C6 C7 C15 178.0(2)
C5 C6 C7 C15 -6.3(4)
C6 C7 C8 C9 0.9(2)
C15 C7 C8 C9 -178.7(2)
C6 C7 C8 C16 179.9(2)
C15 C7 C8 C16 0.4(3)
C7 C8 C9 N2 0.1(2)
C16 C8 C9 N2 -178.9(2)
C7 C8 C9 C18 179.4(2)
C16 C8 C9 C18 0.4(4)
C6 N2 C9 C8 -1.0(2)
Si1 N2 C9 C8 -171.44(15)
C6 N2 C9 C18 179.7(2)
Si1 N2 C9 C18 9.2(3)
C1 C2 C11 C12 99.3(3)
C3 C2 C11 C12 -80.0(3)
C9 C8 C16 C17 93.4(3)
C7 C8 C16 C17 -85.4(3)
N1 Si1 C19 C20 59.6(2)
N2 Si1 C19 C20 -51.3(2)
C25 Si1 C19 C20 -174.75(18)
N1 Si1 C19 C24 -123.31(18)
N2 Si1 C19 C24 125.82(18)
C25 Si1 C19 C24 2.3(2)
C24 C19 C20 C21 -0.4(3)
Si1 C19 C20 C21 176.84(18)
C19 C20 C21 C22 -0.3(4)
C20 C21 C22 C23 0.3(4)
C21 C22 C23 C24 0.3(4)
C22 C23 C24 C19 -0.9(4)
C20 C19 C24 C23 1.0(3)
Si1 C19 C24 C23 -176.19(18)
N1 Si1 C25 C26 -142.57(17)
N2 Si1 C25 C26 -31.6(2)
C19 Si1 C25 C26 91.27(19)
N1 Si1 C25 C30 33.5(2)
N2 Si1 C25 C30 144.48(17)
C19 Si1 C25 C30 -92.7(2)
C30 C25 C26 C27 0.2(3)
Si1 C25 C26 C27 176.46(18)
C25 C26 C27 C28 -0.4(4)
C26 C27 C28 C29 0.9(4)
C27 C28 C29 C30 -1.2(4)
C28 C29 C30 C25 1.1(4)
C26 C25 C30 C29 -0.5(3)
Si1 C25 C30 C29 -176.76(18)
